data_4510317
loop_
_publ_author_name
'Kapustin, Eugene A.'
'Minkov, Vasily S.'
'Stare, Jernej'
'Boldyreva, Elena V.'

_publ_section_title
;
 One Hydrogen Bond---Two Ways To Build a Structure. The Role of
 N--H&#x00B7;&#x00B7;&#x00B7;O Hydrogen Bonds in Crystal Structures
 ofN,N-Dimethylglycine
;
_journal_issue 4
_journal_name_full 'Crystal Growth &amp; Design'
_journal_page_first 1851
_journal_paper_doi 10.1021/cg5000183
_journal_volume 14
_journal_year 2014
_chemical_formula_moiety 'C4 H9 N O2'
_chemical_formula_sum 'C4 H9 N O2'
_chemical_formula_weight 103.12
_chemical_name_common N,N-dimethylglycine
_chemical_name_systematic
; 
 2-(Dimethylamino)acetic acid 
;
_space_group_IT_number 14
_symmetry_cell_setting monoclinic
_symmetry_space_group_name_Hall '-P 2yn'
_symmetry_space_group_name_H-M 'P 1 21/n 1'
_audit_creation_method SHELXL-97
_cell_angle_alpha 90.00
_cell_angle_beta 92.100(6)
_cell_angle_gamma 90.00
_cell_formula_units_Z 8
_cell_length_a 5.3874(4)
_cell_length_b 19.8354(11)
_cell_length_c 9.7721(7)
_cell_measurement_reflns_used 8833
_cell_measurement_temperature 200(2)
_cell_measurement_theta_max 29.48
_cell_measurement_theta_min 2.05
_cell_volume 1043.56(12)
_diffrn_ambient_temperature 200(2)
_diffrn_detector_area_resol_mean 6.67
_diffrn_measurement_device '2-circle goniometer'
_diffrn_measurement_device_type 'STOE IPDS 2'
_diffrn_measurement_method 'rotation method'
_diffrn_radiation_monochromator graphite
_diffrn_radiation_source 'fine-focus sealed tube'
_diffrn_radiation_type MoK\a
_diffrn_radiation_wavelength 0.71073
_diffrn_reflns_av_R_equivalents 0.0328
_diffrn_reflns_av_sigmaI/netI 0.0326
_diffrn_reflns_limit_h_max 7
_diffrn_reflns_limit_h_min -6
_diffrn_reflns_limit_k_max 27
_diffrn_reflns_limit_k_min -24
_diffrn_reflns_limit_l_max 13
_diffrn_reflns_limit_l_min -13
_diffrn_reflns_number 10080
_diffrn_reflns_theta_max 29.13
_diffrn_reflns_theta_min 2.05
_exptl_absorpt_coefficient_mu 0.104
_exptl_absorpt_correction_T_max 0.9693
_exptl_absorpt_correction_T_min 0.9496
_exptl_absorpt_correction_type numerical
_exptl_absorpt_process_details 'X-SHAPE, Stoe&Cie, 2003'
_exptl_crystal_colour colourless
_exptl_crystal_density_diffrn 1.313
_exptl_crystal_density_method 'not measured'
_exptl_crystal_description prism
_exptl_crystal_F_000 448
_exptl_crystal_size_max 0.50
_exptl_crystal_size_mid 0.40
_exptl_crystal_size_min 0.30
_reflns_number_gt 2003
_reflns_number_total 2809
_reflns_threshold_expression >2sigma(I)
_cod_data_source_file cg5000183_si_002.cif
_cod_data_source_block DMG-II-200K_DFT
_cod_original_sg_symbol_H-M 'P 21/n'
_cod_database_code 4510317

loop_
_symmetry_equiv_pos_as_xyz
'x, y, z'
'-x+1/2, y+1/2, -z+1/2'
'-x, -y, -z'
'x-1/2, -y-1/2, z-1/2'

loop_
_atom_site_label
_atom_site_type_symbol
_atom_site_fract_x
_atom_site_fract_y
_atom_site_fract_z
_atom_site_U_iso_or_equiv
_atom_site_adp_type
O2B O 0.44957(16) 0.35638(4) 0.40230(8) 0.0323(2) Uani
O1B O 0.19482(17) 0.37738(5) 0.57378(9) 0.0388(2) Uani
C1B C 0.3855(2) 0.35399(5) 0.52505(11) 0.0248(2) Uani
N1B N 0.48780(19) 0.31312(5) 0.76351(9) 0.0259(2) Uani
C2B C 0.5759(2) 0.31900(6) 0.6241(121) 0.0246(2) Uani
C3B C 0.7004(3) 0.30724(9) 0.86501(13) 0.0475(4) Uani
C4B C 0.3168(3) 0.25535(7) 0.77611(16) 0.0456(4) Uani
O2A O 0.27828(17) 0.41974(4) -0.10147(8) 0.0334(2) Uani
O1A O 0.22507(19) 0.34677(4) 0.07082(9) 0.0384(2) Uani
N1A N 0.18178(17) 0.44819(5) 0.26090(9) 0.02233(19) Uani
C1A C 0.2495(2) 0.40394(6) 0.02203(11) 0.0253(2) Uani
C2A C 0.2536(2) 0.46475(6) 0.11914(10) 0.0240(2) Uani
C3A C 0.2437(2) 0.50532(6) 0.35526(12) 0.0315(3) Uani
C4A C -0.0867(2) 0.43207(7) 0.26725(13) 0.0329(3) Uani
H1B H -0.61328 0.35714 0.79205 0.031 Uiso
H21B H -0.38022 0.26793 0.58522 0.030 Uiso
H22B H -0.25004 0.34812 0.62320 0.030 Uiso
H31B H -0.17379 0.35016 0.85254 0.071 Uiso
H32B H -0.20143 0.25973 0.84660 0.071 Uiso
H33B H -0.37595 0.30747 0.96765 0.071 Uiso
H41B H -0.57796 0.20889 0.75984 0.068 Uiso
H42B H 0.16549 0.26061 0.69874 0.068 Uiso
H43B H -0.75797 0.25626 0.87877 0.068 Uiso
H1A H 0.28613 0.40522 0.30229 0.027 Uiso
H21A H 0.44253 0.48615 0.12412 0.029 Uiso
H22A H 0.12818 0.50494 0.08131 0.029 Uiso
H31A H 0.12062 0.54794 0.32921 0.047 Uiso
H32A H 0.43926 0.51921 0.34420 0.047 Uiso
H33A H 0.21277 0.48807 0.45998 0.047 Uiso
H41A H -0.13315 0.39362 0.19006 0.049 Uiso
H42A H -0.19154 0.47869 0.24582 0.049 Uiso
H43A H -0.12183 0.41212 0.36942 0.049 Uiso

loop_
_atom_type_symbol
_atom_type_description
_atom_type_scat_dispersion_real
_atom_type_scat_dispersion_imag
_atom_type_scat_source
C C 0.0033 0.0016 'International Tables Vol C Tables 4.2.6.8 and 6.1.1.4'
H H 0.0000 0.0000 'International Tables Vol C Tables 4.2.6.8 and 6.1.1.4'
N N 0.0061 0.0033 'International Tables Vol C Tables 4.2.6.8 and 6.1.1.4'
O O 0.0106 0.0060 'International Tables Vol C Tables 4.2.6.8 and 6.1.1.4'
